data_1557152
loop_
_publ_author_name
'Winbo, Camilla'
'Bostrom, Dan'
'Gobbels, Matthias'

_publ_section_title
;
 Crystal Structure of the Double Carbonate K2Ca2(CO3)3
;
_journal_name_full 'Acta Chemica Scandinavica'
_journal_page_first 387
_journal_page_last 391
_journal_paper_doi 10.3891/acta.chem.scand.51-0387
_journal_volume 51
_journal_year 1997
_chemical_formula_sum 'C3 Ca2 K2 O9'
_chemical_formula_weight 338.38
_chemical_name_common 'Double Carbonate K2Ca2(CO3)3'
_space_group_IT_number 146
_space_group_name_Hall 'R 3'
_space_group_name_H-M_alt 'R 3 :H'
_symmetry_cell_setting trigonal
_symmetry_Int_Tables_number 146
_symmetry_space_group_name_Hall 'R 3'
_symmetry_space_group_name_H-M 'R 3 :H'
_cell_angle_alpha 90.
_cell_angle_beta 90.
_cell_angle_gamma 120.
_cell_formula_units_Z 6
_cell_length_a 13.010(4)
_cell_length_b 13.010(4)
_cell_length_c 8.615(3)
_cell_volume 1262.8(7)
_diffrn_ambient_temperature 293
_diffrn_radiation_probe x-ray
_diffrn_radiation_type MoK\a
_diffrn_radiation_wavelength 0.71073
_exptl_crystal_density_diffrn 2.67
_exptl_crystal_F_000 1025.62
_refine_ls_goodness_of_fit_ref 1.002
_refine_ls_number_parameters 96
_refine_ls_number_reflns 816
_refine_ls_R_factor_gt 0.018
_refine_ls_wR_factor_gt 0.018
_cod_data_source_file Acta-Chem-Scand-1997-51-387.cif
_cod_data_source_block 1
_cod_original_cell_volume 1262.9(9)
_cod_original_sg_symbol_H-M 'R 3'
_cod_database_code 1557152

loop_
_space_group_symop_id
_space_group_symop_operation_xyz
1 x,y,z
2 -y,x-y,z
3 -x+y,-x,z
4 1/3+x,2/3+y,2/3+z
5 1/3-y,2/3+x-y,2/3+z
6 1/3-x+y,2/3-x,2/3+z
7 2/3+x,1/3+y,1/3+z
8 2/3-y,1/3+x-y,1/3+z
9 2/3-x+y,1/3-x,1/3+z

loop_
_atom_site_label
_atom_site_type_symbol
_atom_site_thermal_displace_type
_atom_site_fract_x
_atom_site_fract_y
_atom_site_fract_z
_atom_site_occupancy
_atom_site_U_iso_or_equiv
_atom_site_calc_flag
_atom_site_refinement_flags
_atom_site_disorder_assembly
_atom_site_disorder_group
Ca1 Ca Uiso 0.33333 0.66667 0.11220(10) 1.000 0.0106(2) . . . .
Ca2 Ca Uiso 0.26829(4) 0.39207(4) 0.90183(7) 1.000 0.0135(2) . . . .
K1 K Uiso 0.33333 0.66667 0.53890(10) 1.000 0.0206(3) . . . .
K2 K Uiso 0.25005(6) 0.89606(6) 0.45037(9) 1.000 0.0286(2) . . . .
O1 O Uiso 0.0602(2) 0.6677(2) 0.3646(2) 1.000 0.0178(7) . . . .
O2 O Uiso 0.0828(2) 0.1628(2) 0.6367(2) 1.000 0.0175(7) . . . .
O3 O Uiso 0.2631(2) 0.4476(2) 0.1652(2) 1.000 0.0169(7) . . . .
C2 C Uiso 0.1378(2) 0.6625(2) 0.2777(6) 1.000 0.0117(7) . . . .
O4 O Uiso 0.2959(2) 0.8702(2) 0.7623(3) 1.000 0.0330(10) . . . .
O5 O Uiso 0.1231(2) 0.5865(2) 0.6915(2) 1.000 0.0261(8) . . . .
O6 O Uiso 0.0962(2) 0.9354(2) 0.2628(2) 1.000 0.0264(8) . . . .
C1 C Uiso 0.1409(2) 0.5254(2) 0.7937(2) 1.000 0.0120(7) . . . .

loop_
_atom_type_symbol
_atom_type_description
_atom_type_scat_dispersion_real
_atom_type_scat_dispersion_imag
_atom_type_scat_source
C C 0.0033 0.0016 ' International Tables Vol C Tables 4.2.6.8 and 6.1.1.4'
Ca Ca 0.2262 0.3064 ' International Tables Vol C Tables 4.2.6.8 and 6.1.1.4'
K K 0.2009 0.2494 ' International Tables Vol C Tables 4.2.6.8 and 6.1.1.4'
O O 0.0106 0.0060 ' International Tables Vol C Tables 4.2.6.8 and 6.1.1.4'

loop_
_geom_angle_atom_site_label_1
_geom_angle_atom_site_label_2
_geom_angle_atom_site_label_3
_geom_angle
_geom_angle_site_symmetry_1
_geom_angle_site_symmetry_2
_geom_angle_site_symmetry_3
_geom_angle_publ_flag
O1 C2 O3 119.1(3) . . 3_565 yes
O1 C2 O2 121.0(4) . . 5_554 yes
O2 C2 O3 119.9(4) 5_554 . 3_565 yes
O4 C1 O5 121.8(2) 2_665 . . yes
O5 C1 O6 117.3(2) . . 6_455 yes
O4 C1 O6 120.9(2) 2_665 . 6_455 yes

loop_
_geom_bond_atom_site_label_1
_geom_bond_atom_site_label_2
_geom_bond_distance
_geom_bond_site_symmetry_1
_geom_bond_site_symmetry_2
_geom_bond_publ_flag
O1 C2 1.286(5) . . yes
O2 C2 1.275(5) . 9_455 yes
O3 C2 1.287(5) . 2_665 yes
O4 C1 1.261(5) . 3_565 yes
O5 C1 1.283(3) . . yes
O6 C1 1.281(3) . 8_564 yes
